data_2238929
loop_
_publ_author_name
'Singh, Govind Pratap'
'Rajesh Goud, N.'
'Jeevan Kumar, P.'
'Sundaresan, C. N.'
'Nageswara Rao, G.'

_publ_section_title
;
 2-Bromo-3-hydroxy-6-methylpyridine
;
_journal_coeditor_code SU2659
_journal_issue 12
_journal_name_full 'Acta Crystallographica Section E'
_journal_page_first o1729
_journal_paper_doi 10.1107/S1600536813029498
_journal_volume 69
_journal_year 2013
_chemical_formula_iupac 'C6 H6 Br N O'
_chemical_formula_moiety 'C6 H6 Br N O'
_chemical_formula_sum 'C6 H6 Br N O'
_chemical_formula_weight 188.03
_chemical_name_systematic
;
2-Bromo-3-hydroxy-6-methylpyridine
;
_space_group_IT_number 61
_symmetry_cell_setting orthorhombic
_symmetry_space_group_name_Hall '-P 2ac 2ab'
_symmetry_space_group_name_H-M 'P b c a'
_atom_sites_solution_hydrogens geom
_atom_sites_solution_primary direct
_atom_sites_solution_secondary difmap
_audit_creation_method SHELXL-97
_cell_angle_alpha 90.00
_cell_angle_beta 90.00
_cell_angle_gamma 90.00
_cell_formula_units_Z 8
_cell_length_a 11.4484(19)
_cell_length_b 9.0914(15)
_cell_length_c 13.230(2)
_cell_measurement_reflns_used 4373
_cell_measurement_temperature 298(2)
_cell_measurement_theta_max 25.68
_cell_measurement_theta_min 3.08
_cell_volume 1377.0(4)
_computing_cell_refinement 'SAINT (Bruker, 2001)'
_computing_data_collection 'SMART (Bruker, 2001)'
_computing_data_reduction 'SAINT (Bruker, 2001)'
_computing_molecular_graphics 'SHELXTL (Sheldrick, 2008)'
_computing_publication_material 'SHELXTL (Sheldrick, 2008) and X-SEED (Barbour, 2001)'
_computing_structure_refinement 'SHELXL97 (Sheldrick, 2008)'
_computing_structure_solution 'SHELXS97 (Sheldrick, 2008)'
_diffrn_ambient_temperature 298(2)
_diffrn_measured_fraction_theta_full 0.996
_diffrn_measured_fraction_theta_max 0.996
_diffrn_measurement_device_type 'Bruker SMART CCD area-detector'
_diffrn_measurement_method 'phi and omega scans'
_diffrn_radiation_monochromator graphite
_diffrn_radiation_source 'fine-focus sealed tube'
_diffrn_radiation_type MoK\a
_diffrn_radiation_wavelength 0.71073
_diffrn_reflns_av_R_equivalents 0.0319
_diffrn_reflns_av_sigmaI/netI 0.0165
_diffrn_reflns_limit_h_max 14
_diffrn_reflns_limit_h_min -14
_diffrn_reflns_limit_k_max 11
_diffrn_reflns_limit_k_min -11
_diffrn_reflns_limit_l_max 16
_diffrn_reflns_limit_l_min -16
_diffrn_reflns_number 12822
_diffrn_reflns_theta_full 25.87
_diffrn_reflns_theta_max 25.87
_diffrn_reflns_theta_min 3.08
_exptl_absorpt_coefficient_mu 5.882
_exptl_absorpt_correction_T_max 0.5387
_exptl_absorpt_correction_T_min 0.2548
_exptl_absorpt_correction_type multi-scan
_exptl_absorpt_process_details '(SADABS; Bruker, 2001)'
_exptl_crystal_colour colorless
_exptl_crystal_density_diffrn 1.814
_exptl_crystal_density_method 'not measured'
_exptl_crystal_description Needle
_exptl_crystal_F_000 736
_exptl_crystal_size_max 0.32
_exptl_crystal_size_mid 0.22
_exptl_crystal_size_min 0.12
_refine_diff_density_max 0.220
_refine_diff_density_min -0.355
_refine_ls_extinction_method none
_refine_ls_goodness_of_fit_ref 1.063
_refine_ls_hydrogen_treatment mixed
_refine_ls_matrix_type full
_refine_ls_number_parameters 87
_refine_ls_number_reflns 1335
_refine_ls_number_restraints 0
_refine_ls_restrained_S_all 1.063
_refine_ls_R_factor_all 0.0328
_refine_ls_R_factor_gt 0.0245
_refine_ls_shift/su_max 0.001
_refine_ls_shift/su_mean 0.000
_refine_ls_structure_factor_coef Fsqd
_refine_ls_weighting_details 'calc w=1/[\s^2^(Fo^2^)+(0.0376P)^2^+0.3754P] where P=(Fo^2^+2Fc^2^)/3'
_refine_ls_weighting_scheme calc
_refine_ls_wR_factor_gt 0.0611
_refine_ls_wR_factor_ref 0.0659
_reflns_number_gt 1115
_reflns_number_total 1335
_reflns_threshold_expression >2sigma(I)
_cod_data_source_file su2659.cif
_cod_data_source_block I
_cod_original_cell_volume 1377.1(4)
_cod_database_code 2238929

loop_
_symmetry_equiv_pos_site_id
_symmetry_equiv_pos_as_xyz
1 x,y,z
2 1/2-x,-y,1/2+z
3 1/2+x,1/2-y,-z
4 -x,1/2+y,1/2-z
5 -x,-y,-z
6 1/2+x,y,1/2-z
7 1/2-x,1/2+y,z
8 x,1/2-y,1/2+z

loop_
_atom_site_aniso_label
_atom_site_aniso_U_11
_atom_site_aniso_U_22
_atom_site_aniso_U_33
_atom_site_aniso_U_12
_atom_site_aniso_U_13
_atom_site_aniso_U_23
Br1 0.0429(2) 0.0644(2) 0.0552(2) 0.00840(10) -0.00490(10) 0.00910(10)
O1 0.0266(9) 0.0798(13) 0.0746(13) 0.0023(8) 0.0044(8) 0.0172(11)
N1 0.0281(8) 0.0498(10) 0.0479(11) -0.0018(8) -0.0013(8) -0.0035(9)
C1 0.0286(10) 0.0420(12) 0.0434(11) 0.0032(9) -0.0032(9) -0.0038(9)
C2 0.0252(10) 0.0493(13) 0.0520(13) -0.0004(9) -0.0013(9) -0.0039(10)
C3 0.0304(11) 0.0610(15) 0.0580(14) 0.0062(11) -0.0076(10) -0.0011(12)
C4 0.0447(13) 0.0576(15) 0.0496(13) 0.0047(12) -0.0095(10) 0.0038(12)
C5 0.0395(13) 0.0516(14) 0.0486(14) -0.0036(10) 0.0007(10) -0.0032(10)
C6 0.0535(15) 0.0822(19) 0.0634(17) -0.0139(14) 0.0056(13) 0.0121(15)

loop_
_atom_site_type_symbol
_atom_site_label
_atom_site_fract_x
_atom_site_fract_y
_atom_site_fract_z
_atom_site_U_iso_or_equiv
_atom_site_thermal_displace_type
_atom_site_calc_flag
_atom_site_refinement_flags
_atom_site_occupancy
Br Br1 0.71386(2) 1.06988(3) 0.63569(2) 0.05420(10) Uani d . 1.000
O O1 0.95756(15) 0.9896(2) 0.69349(15) 0.0603(7) Uani d . 1.000
N N1 0.68110(16) 0.8898(2) 0.79970(15) 0.0419(6) Uani d . 1.000
C C1 0.76362(18) 0.9477(2) 0.74339(17) 0.0380(6) Uani d . 1.000
C C2 0.88204(18) 0.9217(2) 0.75492(19) 0.0422(7) Uani d . 1.000
C C3 0.9120(2) 0.8254(3) 0.83193(19) 0.0498(8) Uani d . 1.000
C C4 0.8269(2) 0.7633(3) 0.89095(18) 0.0506(8) Uani d . 1.000
C C5 0.7110(2) 0.7963(3) 0.87433(17) 0.0466(8) Uani d . 1.000
C C6 0.6136(2) 0.7345(4) 0.9362(2) 0.0664(10) Uani d . 1.000
H H1 1.023(3) 0.961(3) 0.700(2) 0.075(10) Uiso d . 1.000
H H3 0.99010 0.80290 0.84360 0.0600 Uiso c R 1.000
H H4 0.84740 0.69860 0.94240 0.0610 Uiso c R 1.000
H H6A 0.57840 0.81170 0.97520 0.1000 Uiso c R 1.000
H H6B 0.64370 0.66040 0.98090 0.1000 Uiso c R 1.000
H H6C 0.55610 0.69160 0.89240 0.1000 Uiso c R 1.000

loop_
_atom_type_symbol
_atom_type_description
_atom_type_scat_dispersion_real
_atom_type_scat_dispersion_imag
_atom_type_scat_source
C C 0.0033 0.0016 'International Tables Vol C Tables 4.2.6.8 and 6.1.1.4'
H H 0.0000 0.0000 'International Tables Vol C Tables 4.2.6.8 and 6.1.1.4'
N N 0.0061 0.0033 'International Tables Vol C Tables 4.2.6.8 and 6.1.1.4'
O O 0.0106 0.0060 'International Tables Vol C Tables 4.2.6.8 and 6.1.1.4'
Br Br -0.2901 2.4595 'International Tables Vol C Tables 4.2.6.8 and 6.1.1.4'

loop_
_geom_angle_atom_site_label_1
_geom_angle_atom_site_label_2
_geom_angle_atom_site_label_3
_geom_angle
_geom_angle_publ_flag
C2 O1 H1 113(2) no
C1 N1 C5 119.07(19) no
Br1 C1 N1 116.45(15) no
N1 C1 C2 125.0(2) no
Br1 C1 C2 118.52(16) no
O1 C2 C1 119.2(2) no
C1 C2 C3 115.5(2) no
O1 C2 C3 125.3(2) no
C2 C3 C4 120.2(2) no
C3 C4 C5 120.3(2) no
N1 C5 C6 116.7(2) no
C4 C5 C6 123.4(2) no
N1 C5 C4 119.9(2) no
C2 C3 H3 120.00 no
C4 C3 H3 120.00 no
C3 C4 H4 120.00 no
C5 C4 H4 120.00 no
C5 C6 H6A 109.00 no
C5 C6 H6B 109.00 no
C5 C6 H6C 110.00 no
H6A C6 H6B 109.00 no
H6A C6 H6C 109.00 no
H6B C6 H6C 109.00 no

loop_
_geom_bond_atom_site_label_1
_geom_bond_atom_site_label_2
_geom_bond_distance
_geom_bond_publ_flag
Br1 C1 1.894(2) no
O1 C2 1.338(3) no
O1 H1 0.80(3) no
N1 C5 1.347(3) no
N1 C1 1.313(3) no
C1 C2 1.385(3) no
C2 C3 1.386(3) no
C3 C4 1.370(3) no
C4 C5 1.378(3) no
C5 C6 1.493(4) no
C3 H3 0.9300 no
C4 H4 0.9300 no
C6 H6A 0.9600 no
C6 H6B 0.9600 no
C6 H6C 0.9600 no

loop_
_geom_hbond_atom_site_label_D
_geom_hbond_atom_site_label_H
_geom_hbond_atom_site_label_A
_geom_hbond_site_symmetry_A
_geom_hbond_distance_DH
_geom_hbond_distance_HA
_geom_hbond_distance_DA
_geom_hbond_angle_DHA
_geom_hbond_publ_flag
O1 H1 N1 6_556 0.80(3) 1.92(3) 2.717(3) 174(3) yes
C6 H6B Br1 8_565 0.96 3.037 3.993(3) 174 yes

loop_
_geom_torsion_atom_site_label_1
_geom_torsion_atom_site_label_2
_geom_torsion_atom_site_label_3
_geom_torsion_atom_site_label_4
_geom_torsion
_geom_torsion_publ_flag
C5 N1 C1 Br1 176.80(17) no
C5 N1 C1 C2 -0.8(3) no
C1 N1 C5 C6 179.7(2) no
C1 N1 C5 C4 0.3(3) no
Br1 C1 C2 C3 -176.81(17) no
Br1 C1 C2 O1 3.6(3) no
N1 C1 C2 C3 0.7(3) no
N1 C1 C2 O1 -178.9(2) no
C1 C2 C3 C4 -0.2(3) no
O1 C2 C3 C4 179.3(2) no
C2 C3 C4 C5 -0.1(4) no
C3 C4 C5 C6 -179.2(3) no
C3 C4 C5 N1 0.1(4) no
